data_4300317
loop_
_publ_author_name
'Monga, Vishakha'
'Patrick, Brian O.'
'Orvig, Chris'

_publ_section_title
;
 Group 13 and Lanthanide Complexes with Mixed O,S Anionic Ligands Derived
 from Maltol
;
_journal_coden_ASTM INOCAJ
_journal_issue 8
_journal_name_full 'Inorganic Chemistry'
_journal_page_first 2666
_journal_page_last 2677
_journal_paper_doi 10.1021/ic048693y
_journal_volume 44
_journal_year 2005
_chemical_formula_moiety 'C6 H6 O2 S'
_chemical_formula_sum 'C6 H6 O2 S'
_chemical_formula_weight 142.17
_space_group_IT_number 14
_symmetry_cell_setting monoclinic
_symmetry_space_group_name_Hall '-P 2ybc'
_symmetry_space_group_name_H-M 'P 1 21/c 1'
_cell_angle_alpha 90
_cell_angle_beta 99.755(4)
_cell_angle_gamma 90
_cell_formula_units_Z 4
_cell_length_a 5.3762(7)
_cell_length_b 8.7559(9)
_cell_length_c 13.602(2)
_cell_measurement_temperature 188.2
_cell_volume 631.0(1)
_diffrn_ambient_temperature 188.2
_exptl_crystal_density_diffrn 1.496
_cod_duplicate_entry 4300937
_cod_original_sg_symbol_H-M 'P 21/c'
_cod_database_code 4300317

loop_
_symmetry_equiv_pos_as_xyz
'  +x,  +y,  +z'
'  -x,1/2+y,1/2-z'
'  -x,  -y,  -z'
'  +x,1/2-y,1/2+z'

loop_
_atom_site_label
_atom_site_fract_x
_atom_site_fract_y
_atom_site_fract_z
_atom_site_U_iso_or_equiv
_atom_site_occupancy
_atom_site_refinement_flags
_atom_site_adp_type
_atom_site_calc_flag
_atom_site_calc_attached_atom
S(1) 0.03207(8) 0.43332(4) 0.35312(3) 0.0214(1) 1.000 . Uani d ?
O(1) 0.6922(2) 0.1144(1) 0.39915(8) 0.0225(3) 1.000 . Uani d ?
O(2) 0.3546(2) 0.3519(1) 0.54631(8) 0.0210(3) 1.000 . Uani d ?
C(1) 0.6211(3) 0.1870(2) 0.4786(1) 0.0168(4) 1.000 . Uani d ?
C(2) 0.4198(3) 0.2839(1) 0.4648(1) 0.0144(4) 1.000 . Uani d ?
C(3) 0.2791(3) 0.3139(2) 0.3679(1) 0.0151(4) 1.000 . Uani d ?
C(4) 0.3673(3) 0.2364(2) 0.2885(1) 0.0212(4) 1.000 . Uani d ?
C(5) 0.5659(3) 0.1425(2) 0.3064(1) 0.0253(5) 1.000 . Uani d ?
C(6) 0.7831(3) 0.1494(2) 0.5749(1) 0.0252(4) 1.000 . Uani d ?
H(2) 0.239(4) 0.406(2) 0.526(2) 0.041(6) 1.000 . Uiso d ?
H(4) 0.290(3) 0.253(2) 0.223(1) 0.031(5) 1.000 . Uiso d ?
H(5) 0.636(3) 0.089(2) 0.258(1) 0.024(5) 1.000 . Uiso d ?
H(6A) 0.9119 0.0788 0.5637 0.050 0.500 . Uiso d ?
H(6B) 0.6815 0.1041 0.6187 0.050 0.500 . Uiso d ?
H(6C) 0.8598 0.2411 0.6046 0.050 0.500 . Uiso d ?
H(6D) 0.7236 0.2038 0.6276 0.050 0.500 . Uiso d ?
H(6E) 0.9540 0.1786 0.5726 0.050 0.500 . Uiso d ?
H(6F) 0.7756 0.0416 0.5868 0.050 0.500 . Uiso d ?

loop_
_atom_site_aniso_label
_atom_site_aniso_U_11
_atom_site_aniso_U_22
_atom_site_aniso_U_33
_atom_site_aniso_U_12
_atom_site_aniso_U_13
_atom_site_aniso_U_23
S(1) 0.0182(2) 0.0256(2) 0.0201(2) 0.0035(1) 0.0026(2) 0.0023(2)
O(1) 0.0246(6) 0.0201(5) 0.0244(6) 0.0042(4) 0.0086(5) -0.0016(4)
O(2) 0.0217(6) 0.0274(6) 0.0142(6) 0.0068(5) 0.0042(5) -0.0011(4)
C(1) 0.0175(8) 0.0150(7) 0.0189(8) -0.0025(6) 0.0057(6) -0.0005(5)
C(2) 0.0161(7) 0.0142(7) 0.0139(7) -0.0029(5) 0.0053(6) -0.0002(5)
C(3) 0.0152(7) 0.0150(7) 0.0158(7) -0.0049(5) 0.0043(6) 0.0000(5)
C(4) 0.0276(9) 0.0227(8) 0.0138(8) -0.0033(6) 0.0048(7) -0.0033(6)
C(5) 0.034(1) 0.0244(8) 0.0202(9) 0.0004(7) 0.0118(8) -0.0059(7)
C(6) 0.0226(9) 0.0235(8) 0.0278(9) 0.0022(6) -0.0005(7) 0.0038(7)

loop_
_geom_bond_atom_site_label_1
_geom_bond_atom_site_label_2
_geom_bond_distance
_geom_bond_site_symmetry_1
_geom_bond_site_symmetry_2
_geom_bond_publ_flag
S(1) C(3) 1.675(2) . . yes
O(1) C(1) 1.363(2) . . yes
O(1) C(5) 1.350(2) . . yes
O(2) C(2) 1.356(2) . . yes
O(2) H(2) 0.79(2) . . no
C(1) C(2) 1.363(2) . . yes
C(1) C(6) 1.482(2) . . yes
C(2) C(3) 1.429(2) . . yes
C(3) C(4) 1.423(2) . . yes
C(4) C(5) 1.337(2) . . yes
C(4) H(4) 0.93(2) . . no
C(5) H(5) 0.94(2) . . no
C(6) H(6A) 0.96 . . no
C(6) H(6B) 0.96 . . no
C(6) H(6C) 0.96 . . no
C(6) H(6D) 0.96 . . no
C(6) H(6E) 0.96 . . no
C(6) H(6F) 0.96 . . no
